data_1530675
loop_
_publ_author_name
'Saf'yanov, Yu.N.'
'Belov, N.V.'
'Kuz'min, E.A.'

_publ_section_title
;
 Crystal structure of yttrium decavanadate Y2 V10 O28 (H2 O)24
;
_journal_name_full 'Doklady Akademii Nauk SSSR'
_journal_page_first 578
_journal_page_last 580
_journal_volume 235
_journal_year 1977
_chemical_formula_sum 'H48 O52 V10 Y2'
_chemical_name_systematic 'Y2 (V10 O28) (H2 O)24'
_space_group_IT_number 2
_symmetry_space_group_name_Hall '-P 1'
_symmetry_space_group_name_H-M 'P -1'
_cell_angle_alpha 98.8
_cell_angle_beta 98
_cell_angle_gamma 90.1
_cell_formula_units_Z 2
_cell_length_a 9.432
_cell_length_b 9.874
_cell_length_c 23.49
_cell_volume 2140.275
_citation_journal_id_ASTM DANKAS
_cod_data_source_file Safyanov_DANKAS_1977_216.cif
_cod_data_source_block H48O52V10Y2
_cod_database_code 1530675

loop_
_symmetry_equiv_pos_as_xyz
x,y,z
-x,-y,-z

loop_
_atom_site_label
_atom_site_type_symbol
_atom_site_fract_x
_atom_site_fract_y
_atom_site_fract_z
_atom_site_occupancy
_atom_site_U_iso_or_equiv
V8 V+5 0.66 0.013 0.423 1 0.0
O18 O-2 0.93 0.229 0.517 1 0.0
O22 O-2 0.12 0.25 0.62 1 0.0
O20 O-2 0.086 0.017 0.55 1 0.0
O23 O-2 0.339 0.164 0.56 1 0.0
O34 O-2 0.039 0.208 0.187 1 0.0
O27 O-2 0.71 0.058 0.509 1 0.0
O42 O-2 0.573 0.29 0.551 1 0.0
O52 O-2 0.539 0.091 0.732 1 0.0
O11 O-2 0.34 0.516 0.155 1 0.0
O12 O-2 0.192 0.43 0.989 1 0.0
V5 V+5 0.475 0.463 0.85 1 0.0
O29 O-2 0.017 0.181 0.928 1 0.0
O43 O-2 0.171 0.398 0.317 1 0.0
O28 O-2 0.89 0.103 0.613 1 0.0
V4 V+5 0.339 0.461 0.962 1 0.0
O1 O-2 0.505 0.128 0.05 1 0.0
O39 O-2 0.591 0.436 0.426 1 0.0
O2 O-2 0.292 0.282 0.067 1 0.0
V2 V+5 0.608 0.274 0.939 1 0.0
V7 V+5 0.146 0.235 0.544 1 0.0
O8 O-2 0.5 0.292 0.864 1 0.0
O41 O-2 0.808 0.459 0.566 1 0.0
O9 O-2 0.77 0.348 0.925 1 0.0
O51 O-2 0.112 0.492 0.684 1 0.0
O30 O-2 0.206 0.132 0.833 1 0.0
O33 O-2 0.744 0.141 0.169 1 0.0
V10 V+5 0.097 0.095 0.648 1 0.0
O48 O-2 0.845 0.319 0.783 1 0.0
O10 O-2 0.06 0.451 0.093 1 0.0
O7 O-2 0.636 0.115 0.939 1 0.0
O44 O-2 0.449 0.367 0.66 1 0.0
O17 O-2 0.942 0.101 0.359 1 0.0
V6 V+5 0.931 0.195 0.43 1 0.0
O47 O-2 0.077 0.514 0.801 1 0.0
V3 V+5 0.217 0.473 0.078 1 0.0
Y2 Y+3 0.3746 0.4957 0.3798 1 0.0
O31 O-2 0.9 0.057 0.808 1 0.0
V9 V+5 0.87 0.053 0.537 1 0.0
O49 O-2 0.206 0.089 0.301 1 0.0
O5 O-2 0.653 0.339 0.025 1 0.0
O50 O-2 0.734 0.258 0.294 1 0.0
O40 O-2 0.747 0.342 0.669 1 0.0
O4 O-2 0.392 0.3 0.972 1 0.0
O46 O-2 0.472 0.028 0.174 1 0.0
O13 O-2 0.289 0.441 0.89 1 0.0
O15 O-2 0.98 0.35 0.423 1 0.0
O6 O-2 0.454 0.498 0.047 1 0.0
O36 O-2 0.142 0.063 0.082 1 0.0
O37 O-2 0.476 0.323 0.309 1 0.0
O19 O-2 0.147 0.132 0.46 1 0.0
O38 O-2 0.354 0.271 0.422 1 0.0
O24 O-2 0.08 0.145 0.716 1 0.0
Y1 Y+3 0.9315 0.022 0.1229 1 0.0
O35 O-2 0.265 0.058 0.947 1 0.0
O32 O-2 0.88 0.212 0.069 1 0.0
O45 O-2 0.33 0.246 0.202 1 0.0
O26 O-2 0.498 0.016 0.408 1 0.0
O21 O-2 0.189 0.384 0.533 1 0.0
O25 O-2 0.281 0.063 0.649 1 0.0
O3 O-2 0.54 0.375 0.127 1 0.0
O16 O-2 0.732 0.184 0.422 1 0.0
O14 O-2 0.401 0.426 0.783 1 0.0
V1 V+5 0.481 0.283 0.055 1 0.0
